data_4509229
loop_
_publ_author_name
'Tong, Xiao-Lan'
'Wang, Duo-Zhi'
'Hu, Tong-Liang'
'Song, Wei-Chao'
'Tao, Ying'
'Bu, Xian-He'

_publ_section_title
;
 Zinc and Cadmium Coordination Polymers with Bis(tetrazole) Ligands
 Bearing Flexible Spacers: Synthesis, Crystal Structures, and Properties
;
_journal_issue 5
_journal_name_full 'Crystal Growth &amp; Design'
_journal_page_first 2280
_journal_paper_doi 10.1021/cg8010629
_journal_volume 9
_journal_year 2009
_chemical_formula_sum 'C5 H5 Cd2 Cl2 N8 O0'
_chemical_formula_weight 472.87
_chemical_name_systematic
; 
 ? 
;
_space_group_IT_number 42
_symmetry_cell_setting orthorhombic
_symmetry_space_group_name_Hall 'F 2 -2'
_symmetry_space_group_name_H-M 'F m m 2'
_atom_sites_solution_hydrogens geom
_atom_sites_solution_primary direct
_atom_sites_solution_secondary difmap
_audit_creation_method SHELXL-97
_cell_angle_alpha 90.00
_cell_angle_beta 90.00
_cell_angle_gamma 90.00
_cell_formula_units_Z 16
_cell_length_a 13.663(5)
_cell_length_b 37.256(8)
_cell_length_c 10.932(2)
_cell_measurement_reflns_used 4403
_cell_measurement_temperature 293(2)
_cell_measurement_theta_max 26.2968
_cell_measurement_theta_min 2.4470
_cell_volume 5565(3)
_computing_cell_refinement 'Bruker SMART APEX II'
_computing_data_collection 'Bruker SMART APEX II'
_computing_data_reduction 'Bruker SAINT'
_computing_molecular_graphics 'Bruker SHELXTL'
_computing_publication_material 'Bruker SHELXTL'
_computing_structure_refinement 'SHELXL-97 (Sheldrick, 1997)'
_computing_structure_solution 'SHELXS-97 (Sheldrick, 1990)'
_diffrn_ambient_temperature 293(2)
_diffrn_measured_fraction_theta_full 0.988
_diffrn_measured_fraction_theta_max 0.988
_diffrn_measurement_device_type 'APEX II CCD area detector'
_diffrn_measurement_method 'phi and omega scans'
_diffrn_radiation_monochromator graphite
_diffrn_radiation_source 'fine-focus sealed tube'
_diffrn_radiation_type MoK\a
_diffrn_radiation_wavelength 0.71073
_diffrn_reflns_av_R_equivalents 0.0464
_diffrn_reflns_av_sigmaI/netI 0.0443
_diffrn_reflns_limit_h_max 16
_diffrn_reflns_limit_h_min -16
_diffrn_reflns_limit_k_max 37
_diffrn_reflns_limit_k_min -46
_diffrn_reflns_limit_l_max 13
_diffrn_reflns_limit_l_min -13
_diffrn_reflns_number 7910
_diffrn_reflns_theta_full 26.35
_diffrn_reflns_theta_max 26.35
_diffrn_reflns_theta_min 2.19
_exptl_absorpt_coefficient_mu 3.431
_exptl_absorpt_correction_type none
_exptl_crystal_colour colourless
_exptl_crystal_density_diffrn 2.258
_exptl_crystal_density_meas ?
_exptl_crystal_density_method 'not measured'
_exptl_crystal_description prism
_exptl_crystal_F_000 3536
_exptl_crystal_size_max 0.12
_exptl_crystal_size_mid 0.08
_exptl_crystal_size_min 0.08
_refine_diff_density_max 1.105
_refine_diff_density_min -0.843
_refine_diff_density_rms 0.156
_refine_ls_abs_structure_details 'Flack H D (1983), Acta Cryst. A39, 876-881'
_refine_ls_abs_structure_Flack 0.42(9)
_refine_ls_extinction_method none
_refine_ls_goodness_of_fit_ref 1.045
_refine_ls_hydrogen_treatment constr
_refine_ls_matrix_type full
_refine_ls_number_parameters 159
_refine_ls_number_reflns 2961
_refine_ls_number_restraints 1
_refine_ls_restrained_S_all 1.044
_refine_ls_R_factor_all 0.0406
_refine_ls_R_factor_gt 0.0300
_refine_ls_shift/su_max 1.017
_refine_ls_shift/su_mean 0.067
_refine_ls_structure_factor_coef Fsqd
_refine_ls_weighting_details 'calc w=1/[\s^2^(Fo^2^)+(0.0492P)^2^+0.0000P] where P=(Fo^2^+2Fc^2^)/3'
_refine_ls_weighting_scheme calc
_refine_ls_wR_factor_gt 0.0766
_refine_ls_wR_factor_ref 0.0828
_reflns_number_gt 2502
_reflns_number_total 2961
_reflns_threshold_expression >2sigma(I)
_cod_data_source_file cg8010629sup1.cif
_cod_data_source_block 5
_cod_depositor_comments
;
The following automatic conversions were performed:

'_exptl_crystal_density_meas' value 'none' was changed to '?' - the
value is perceived as not measured.

Automatic conversion script
Id: cif_fix_values 3008 2015-01-20 13:52:24Z robertas 
;
_cod_original_cell_volume 5564(2)
_cod_original_sg_symbol_H-M Fmm2
_cod_database_code 4509229

loop_
_symmetry_equiv_pos_as_xyz
'x, y, z'
'-x, -y, z'
'x, -y, z'
'-x, y, z'
'x, y+1/2, z+1/2'
'-x, -y+1/2, z+1/2'
'x, -y+1/2, z+1/2'
'-x, y+1/2, z+1/2'
'x+1/2, y, z+1/2'
'-x+1/2, -y, z+1/2'
'x+1/2, -y, z+1/2'
'-x+1/2, y, z+1/2'
'x+1/2, y+1/2, z'
'-x+1/2, -y+1/2, z'
'x+1/2, -y+1/2, z'
'-x+1/2, y+1/2, z'

loop_
_atom_site_label
_atom_site_type_symbol
_atom_site_fract_x
_atom_site_fract_y
_atom_site_fract_z
_atom_site_U_iso_or_equiv
_atom_site_adp_type
_atom_site_occupancy
_atom_site_symmetry_multiplicity
_atom_site_calc_flag
_atom_site_refinement_flags
Cd1 Cd 0.13742(3) 0.122638(9) 0.3374(2) 0.01623(11) Uani 1 1 d .
Cd2 Cd 0.24978(15) 0.183393(9) 0.0883(2) 0.01695(12) Uani 1 1 d .
Cl1 Cl 0.25167(9) 0.17955(3) 0.3391(7) 0.0250(3) Uani 1 1 d .
Cl2 Cl 0.2500 0.2500 0.0902(16) 0.0508(7) Uani 1 2 d S
Cl3 Cl 0.0000 0.07728(5) 0.3345(12) 0.0292(5) Uani 1 2 d S
N1 N 0.2193(14) 0.1010(4) 0.1795(14) 0.029(4) Uani 1 1 d .
N2 N 0.2498(16) 0.12084(12) 0.0933(18) 0.0182(12) Uani 1 1 d .
N3 N 0.2819(12) 0.0995(4) 0.0009(11) 0.020(3) Uani 1 1 d .
N4 N 0.2628(12) 0.0674(3) 0.0283(10) 0.020(3) Uani 1 1 d .
N5 N 0.4206(8) 0.1798(4) 0.0624(13) 0.022(4) Uani 1 1 d .
N6 N 0.4550(9) 0.1569(4) -0.0179(10) 0.019(3) Uani 1 1 d .
N7 N 0.0793(9) 0.1808(3) 0.1064(12) 0.014(3) Uani 1 1 d .
N8 N 0.0485(8) 0.1586(4) 0.1935(12) 0.018(3) Uani 1 1 d .
C1 C 0.2179(18) 0.0649(5) 0.1331(19) 0.046(6) Uani 1 1 d .
C2 C 0.2214(9) 0.03338(19) 0.2145(8) 0.044(2) Uani 1 1 d .
H2A H 0.1595 0.0311 0.2573 0.053 Uiso 1 1 calc R
H2B H 0.2724 0.0368 0.2751 0.053 Uiso 1 1 calc R
C3 C 0.2408(9) 0.0000 0.1452(11) 0.037(3) Uani 1 2 d S
H3A H 0.3088 0.0000 0.1194 0.044 Uiso 1 2 calc SR
H3B H 0.2006 0.0000 0.0720 0.044 Uiso 1 2 calc SR
C4 C 0.5000 0.1956(4) 0.1202(17) 0.023(5) Uani 1 2 d S
C5 C 0.5000 0.22214(13) 0.2192(12) 0.023(4) Uani 1 2 d S
H5A H 0.5615 0.2368 0.2190 0.028 Uiso 1 1 d R
C6 C 0.5000 0.19688(13) 0.3397(12) 0.0176(14) Uani 1 2 d SR
H6A H 0.5701 0.1810 0.3540 0.021 Uiso 1 1 d R
C7 C 0.0000 0.19310(13) 0.0612(12) 0.018(5) Uani 1 2 d SR
C8 C 0.0000 0.21704(13) -0.0501(12) 0.011(3) Uani 1 2 d SR

loop_
_atom_site_aniso_label
_atom_site_aniso_U_11
_atom_site_aniso_U_22
_atom_site_aniso_U_33
_atom_site_aniso_U_23
_atom_site_aniso_U_13
_atom_site_aniso_U_12
Cd1 0.01533(18) 0.0211(2) 0.01228(17) -0.0023(7) -0.0006(8) 0.00219(14)
Cd2 0.01290(19) 0.0150(2) 0.0230(2) -0.0032(7) 0.00370(13) 0.0002(8)
Cl1 0.0250(6) 0.0310(7) 0.0190(6) -0.002(2) 0.000(3) -0.0102(5)
Cl2 0.0466(14) 0.0155(10) 0.090(2) 0.000 0.000 0.002(5)
Cl3 0.0192(8) 0.0205(9) 0.0479(14) -0.007(4) 0.000 0.000
N1 0.045(11) 0.008(6) 0.034(8) 0.003(5) 0.019(8) 0.005(7)
N2 0.020(2) 0.019(2) 0.015(3) -0.005(6) 0.004(2) 0.003(7)
N3 0.026(8) 0.020(6) 0.013(6) 0.005(5) 0.008(6) 0.008(6)
N4 0.052(7) 0.007(5) 0.001(4) -0.001(3) 0.008(4) 0.010(4)
N5 0.006(6) 0.040(9) 0.021(7) 0.000(6) -0.006(5) -0.001(5)
N6 0.035(9) 0.019(6) 0.003(5) -0.010(4) -0.006(5) 0.005(5)
N7 0.030(8) 0.007(5) 0.006(5) 0.004(4) 0.008(5) 0.002(5)
N8 0.000(6) 0.021(7) 0.032(7) 0.001(5) 0.006(5) 0.001(4)
C1 0.055(9) 0.028(7) 0.055(12) -0.010(6) 0.019(8) -0.012(6)
C2 0.083(7) 0.013(4) 0.036(5) 0.001(3) 0.029(5) -0.004(4)
C3 0.057(8) 0.015(5) 0.040(6) 0.000 0.017(6) 0.000
C4 0.000(8) 0.032(10) 0.036(11) 0.014(9) 0.000 0.000
C5 0.038(12) 0.020(6) 0.012(7) 0.004(6) 0.000 0.000
C6 0.015(3) 0.019(3) 0.019(3) 0.004(14) 0.000 0.000
C7 0.047(14) 0.008(8) 0.000(7) 0.011(6) 0.000 0.000
C8 0.016(8) 0.004(5) 0.013(8) 0.004(4) 0.000 0.000

loop_
_atom_type_symbol
_atom_type_description
_atom_type_scat_dispersion_real
_atom_type_scat_dispersion_imag
_atom_type_scat_source
C C 0.0033 0.0016 'International Tables Vol C Tables 4.2.6.8 and 6.1.1.4'
H H 0.0000 0.0000 'International Tables Vol C Tables 4.2.6.8 and 6.1.1.4'
O O 0.0106 0.0060 'International Tables Vol C Tables 4.2.6.8 and 6.1.1.4'
Cl Cl 0.1484 0.1585 'International Tables Vol C Tables 4.2.6.8 and 6.1.1.4'
Cd Cd -0.8075 1.2024 'International Tables Vol C Tables 4.2.6.8 and 6.1.1.4'
N N 0.0061 0.0033 'International Tables Vol C Tables 4.2.6.8 and 6.1.1.4'

loop_
_geom_angle_atom_site_label_1
_geom_angle_atom_site_label_2
_geom_angle_atom_site_label_3
_geom_angle
_geom_angle_site_symmetry_1
_geom_angle_site_symmetry_3
N1 Cd1 N3 103.35(19) . 12
N1 Cd1 N6 168.0(5) . 12
N3 Cd1 N6 86.5(5) 12 12
N1 Cd1 N8 87.0(5) . .
N3 Cd1 N8 167.2(5) 12 .
N6 Cd1 N8 82.43(14) 12 .
N1 Cd1 Cl3 97.1(5) . .
N3 Cd1 Cl3 96.7(4) 12 .
N6 Cd1 Cl3 88.4(4) 12 .
N8 Cd1 Cl3 89.4(4) . .
N1 Cd1 Cl1 89.9(4) . .
N3 Cd1 Cl1 90.7(4) 12 .
N6 Cd1 Cl1 83.0(3) 12 .
N8 Cd1 Cl1 81.7(3) . .
Cl3 Cd1 Cl1 168.34(5) . .
N2 Cd2 N7 87.5(6) . .
N2 Cd2 N5 86.9(7) . .
N7 Cd2 N5 174.0(3) . .
N2 Cd2 Cl2 178.1(7) . .
N7 Cd2 Cl2 92.4(3) . .
N5 Cd2 Cl2 93.3(4) . .
N2 Cd2 Cl1 88.3(5) . 12_554
N7 Cd2 Cl1 94.3(3) . 12_554
N5 Cd2 Cl1 83.4(4) . 12_554
Cl2 Cd2 Cl1 93.5(4) . 12_554
N2 Cd2 Cl1 85.7(5) . .
N7 Cd2 Cl1 85.6(4) . .
N5 Cd2 Cl1 96.2(4) . .
Cl2 Cd2 Cl1 92.5(4) . .
Cl1 Cd2 Cl1 174.00(6) 12_554 .
Cd1 Cl1 Cd2 92.58(18) . 12
Cd1 Cl1 Cd2 91.68(18) . .
Cd2 Cl1 Cd2 173.92(6) 12 .
Cd2 Cl2 Cd2 179.0(8) 14 .
Cd1 Cl3 Cd1 96.02(7) . 4
N2 N1 C1 106.7(15) . .
N2 N1 Cd1 122.4(11) . .
C1 N1 Cd1 127.5(13) . .
N1 N2 N3 108.6(5) . .
N1 N2 Cd2 126.8(13) . .
N3 N2 Cd2 124.6(12) . .
N4 N3 N2 108.2(13) . .
N4 N3 Cd1 130.4(10) . 12_554
N2 N3 Cd1 121.3(10) . 12_554
N3 N4 C1 112.0(16) . .
N6 N5 C4 107.5(12) . .
N6 N5 Cd2 118.3(9) . .
C4 N5 Cd2 134.1(11) . .
N6 N6 N5 111.0(8) 4_655 .
N6 N6 Cd1 121.9(3) 4_655 12_554
N5 N6 Cd1 126.9(10) . 12_554
C7 N7 N8 103.4(11) . .
C7 N7 Cd2 142.9(9) . .
N8 N7 Cd2 113.7(9) . .
N8 N8 N7 108.5(8) 4 .
N8 N8 Cd1 120.5(3) 4 .
N7 N8 Cd1 131.1(9) . .
N4 C1 N1 103.7(18) . .
N4 C1 C2 124.9(18) . .
N1 C1 C2 122.2(16) . .
C1 C2 C3 111.5(10) . .
C1 C2 H2A 109.3 . .
C3 C2 H2A 109.4 . .
C1 C2 H2B 109.4 . .
C3 C2 H2B 109.3 . .
H2A C2 H2B 108.0 . .
C2 C3 C2 114.3(9) . 3
C2 C3 H3A 108.7 . .
C2 C3 H3A 108.7 3 .
C2 C3 H3B 108.7 . .
C2 C3 H3B 108.7 3 .
H3A C3 H3B 107.6 . .
N5 C4 N5 102.9(17) 4_655 .
N5 C4 C5 128.6(8) 4_655 .
N5 C4 C5 128.6(8) . .
C4 C5 C6 102.1(5) . .
C4 C5 H5A 111.5 . .
C6 C5 H5A 108.7 . .
C8 C6 C5 112.5 9 .
C8 C6 H6A 99.1 9 .
C5 C6 H6A 114.5 . .
N7 C7 N7 116.2(13) . 4
N7 C7 C8 121.7(7) . .
N7 C7 C8 121.7(7) 4 .
C6 C8 C7 111.8 9_454 .

loop_
_geom_bond_atom_site_label_1
_geom_bond_atom_site_label_2
_geom_bond_distance
_geom_bond_site_symmetry_2
Cd1 N1 2.208(16) .
Cd1 N3 2.270(14) 12
Cd1 N6 2.393(11) 12
Cd1 N8 2.397(13) .
Cd1 Cl3 2.5262(14) .
Cd1 Cl1 2.6329(13) .
Cd2 N2 2.331(5) .
Cd2 N7 2.340(13) .
Cd2 N5 2.355(12) .
Cd2 Cl2 2.4816(6) .
Cd2 Cl1 2.728(7) 12_554
Cd2 Cl1 2.746(7) .
Cl1 Cd2 2.728(7) 12
Cl2 Cd2 2.4816(6) 14
Cl3 Cd1 2.5262(14) 4
N1 N2 1.27(2) .
N1 C1 1.44(2) .
N2 N3 1.36(2) .
N3 N4 1.260(17) .
N3 Cd1 2.270(14) 12_554
N4 C1 1.304(13) .
N5 N6 1.310(19) .
N5 C4 1.387(17) .
N6 N6 1.23(3) 4_655
N6 Cd1 2.393(11) 12_554
N7 C7 1.276(14) .
N7 N8 1.330(19) .
N8 N8 1.32(2) 4
C1 C2 1.47(2) .
C2 C3 1.481(9) .
C2 H2A 0.9700 .
C2 H2B 0.9700 .
C3 C2 1.481(9) 3
C3 H3A 0.9700 .
C3 H3B 0.9700 .
C4 N5 1.387(17) 4_655
C4 C5 1.466(15) .
C5 C6 1.6184 .
C5 H5A 1.0028 .
C6 C8 1.4199 9
C6 H6A 1.1374 .
C7 N7 1.276(14) 4
C7 C8 1.5082 .
C8 C6 1.4199 9_454

loop_
_geom_torsion_atom_site_label_1
_geom_torsion_atom_site_label_2
_geom_torsion_atom_site_label_3
_geom_torsion_atom_site_label_4
_geom_torsion
_geom_torsion_site_symmetry_1
_geom_torsion_site_symmetry_4
N1 Cd1 Cl1 Cd2 -143.5(4) . 12
N3 Cd1 Cl1 Cd2 -40.2(4) 12 12
N6 Cd1 Cl1 Cd2 46.2(3) 12 12
N8 Cd1 Cl1 Cd2 129.5(3) . 12
Cl3 Cd1 Cl1 Cd2 89.4(17) . 12
N1 Cd1 Cl1 Cd2 40.8(4) . .
N3 Cd1 Cl1 Cd2 144.2(4) 12 .
N6 Cd1 Cl1 Cd2 -129.5(3) 12 .
N8 Cd1 Cl1 Cd2 -46.2(3) . .
Cl3 Cd1 Cl1 Cd2 -86.2(17) . .
N2 Cd2 Cl1 Cd1 -36.4(6) . .
N7 Cd2 Cl1 Cd1 51.5(3) . .
N5 Cd2 Cl1 Cd1 -122.7(4) . .
Cl2 Cd2 Cl1 Cd1 143.69(6) . .
Cl1 Cd2 Cl1 Cd1 -37.5(8) 12_554 .
N2 Cd2 Cl1 Cd2 -171.0(8) . 12
N7 Cd2 Cl1 Cd2 -83.1(6) . 12
N5 Cd2 Cl1 Cd2 102.7(6) . 12
Cl2 Cd2 Cl1 Cd2 9.1(5) . 12
Cl1 Cd2 Cl1 Cd2 -172.1(10) 12_554 12
N2 Cd2 Cl2 Cd2 178(100) . 14
N7 Cd2 Cl2 Cd2 -94.9(3) . 14
N5 Cd2 Cl2 Cd2 83.1(4) . 14
Cl1 Cd2 Cl2 Cd2 -0.41(8) 12_554 14
Cl1 Cd2 Cl2 Cd2 179.46(9) . 14
N1 Cd1 Cl3 Cd1 -128.7(5) . 4
N3 Cd1 Cl3 Cd1 126.9(5) 12 4
N6 Cd1 Cl3 Cd1 40.6(4) 12 4
N8 Cd1 Cl3 Cd1 -41.8(4) . 4
Cl1 Cd1 Cl3 Cd1 -2.2(19) . 4
N3 Cd1 N1 N2 -130(2) 12 .
N6 Cd1 N1 N2 15(4) 12 .
N8 Cd1 N1 N2 43(2) . .
Cl3 Cd1 N1 N2 131.8(19) . .
Cl1 Cd1 N1 N2 -38.9(19) . .
N3 Cd1 N1 C1 74.0(18) 12 .
N6 Cd1 N1 C1 -141(2) 12 .
N8 Cd1 N1 C1 -113.6(19) . .
Cl3 Cd1 N1 C1 -24.6(19) . .
Cl1 Cd1 N1 C1 164.7(19) . .
C1 N1 N2 N3 -9(3) . .
Cd1 N1 N2 N3 -169.6(8) . .
C1 N1 N2 Cd2 170.0(17) . .
Cd1 N1 N2 Cd2 9(3) . .
N7 Cd2 N2 N1 -61(2) . .
N5 Cd2 N2 N1 121(2) . .
Cl2 Cd2 N2 N1 26(19) . .
Cl1 Cd2 N2 N1 -155(2) 12_554 .
Cl1 Cd2 N2 N1 25(2) . .
N7 Cd2 N2 N3 117.9(19) . .
N5 Cd2 N2 N3 -59.9(19) . .
Cl2 Cd2 N2 N3 -155(16) . .
Cl1 Cd2 N2 N3 23.5(19) 12_554 .
Cl1 Cd2 N2 N3 -156.4(19) . .
N1 N2 N3 N4 5(3) . .
Cd2 N2 N3 N4 -173.6(15) . .
N1 N2 N3 Cd1 -171.4(10) . 12_554
Cd2 N2 N3 Cd1 10(3) . 12_554
N2 N3 N4 C1 1(2) . .
Cd1 N3 N4 C1 177.5(13) 12_554 .
N2 Cd2 N5 N6 46.3(13) . .
N7 Cd2 N5 N6 25(7) . .
Cl2 Cd2 N5 N6 -135.6(12) . .
Cl1 Cd2 N5 N6 -42.4(11) 12_554 .
Cl1 Cd2 N5 N6 131.5(11) . .
N2 Cd2 N5 C4 -129.1(15) . .
N7 Cd2 N5 C4 -150(6) . .
Cl2 Cd2 N5 C4 49.0(15) . .
Cl1 Cd2 N5 C4 142.2(15) 12_554 .
Cl1 Cd2 N5 C4 -43.9(15) . .
C4 N5 N6 N6 -0.7(13) . 4_655
Cd2 N5 N6 N6 -177.2(5) . 4_655
C4 N5 N6 Cd1 -175.1(9) . 12_554
Cd2 N5 N6 Cd1 8.3(17) . 12_554
N2 Cd2 N7 C7 -131.9(17) . .
N5 Cd2 N7 C7 -111(5) . .
Cl2 Cd2 N7 C7 49.9(16) . .
Cl1 Cd2 N7 C7 -43.8(16) 12_554 .
Cl1 Cd2 N7 C7 142.2(16) . .
N2 Cd2 N7 N8 47.2(12) . .
N5 Cd2 N7 N8 68(7) . .
Cl2 Cd2 N7 N8 -131.0(11) . .
Cl1 Cd2 N7 N8 135.3(10) 12_554 .
Cl1 Cd2 N7 N8 -38.7(10) . .
C7 N7 N8 N8 1.0(11) . 4
Cd2 N7 N8 N8 -178.5(4) . 4
C7 N7 N8 Cd1 -178.3(10) . .
Cd2 N7 N8 Cd1 2.2(17) . .
N1 Cd1 N8 N8 128.3(5) . 4
N3 Cd1 N8 N8 -87(2) 12 4
N6 Cd1 N8 N8 -57.3(3) 12 4
Cl3 Cd1 N8 N8 31.2(3) . 4
Cl1 Cd1 N8 N8 -141.4(3) . 4
N1 Cd1 N8 N7 -52.5(15) . .
N3 Cd1 N8 N7 92(3) 12 .
N6 Cd1 N8 N7 121.9(16) 12 .
Cl3 Cd1 N8 N7 -149.6(14) . .
Cl1 Cd1 N8 N7 37.9(14) . .
N3 N4 C1 N1 -6.2(13) . .
N3 N4 C1 C2 -153(2) . .
N2 N1 C1 N4 9(2) . .
Cd1 N1 C1 N4 168.7(11) . .
N2 N1 C1 C2 157(2) . .
Cd1 N1 C1 C2 -43(3) . .
N4 C1 C2 C3 -26(2) . .
N1 C1 C2 C3 -167.5(19) . .
C1 C2 C3 C2 -165.7(12) . 3
N6 N5 C4 N5 1(2) . 4_655
Cd2 N5 C4 N5 176.8(4) . 4_655
N6 N5 C4 C5 -178.1(11) . .
Cd2 N5 C4 C5 -2(2) . .
N5 C4 C5 C6 -89.4(13) 4_655 .
N5 C4 C5 C6 89.4(13) . .
C4 C5 C6 C8 180.0 . 9
N8 N7 C7 N7 -2(2) . 4
Cd2 N7 C7 N7 177.4(4) . 4
N8 N7 C7 C8 -174.0(8) . .
Cd2 N7 C7 C8 5.1(19) . .
N7 C7 C8 C6 85.9(8) . 9_454
N7 C7 C8 C6 -85.9(8) 4 9_454
